data_2234982
loop_
_publ_author_name
'Kudryavtsev, Konstantin V.'
'Churakov, Andrei V.'

_publ_section_title
;
 4-[(1<i>RS</i>,5<i>RS</i>,7<i>SR</i>)-5-Methyl-2,4-dioxo-3,6-diazabicyclo[3.2.1]octan-7-yl]benzonitrile
;
_journal_coeditor_code FF2066
_journal_issue 6
_journal_name_full 'Acta Crystallographica Section E'
_journal_page_first o1718
_journal_paper_doi 10.1107/S1600536812020156
_journal_volume 68
_journal_year 2012
_chemical_formula_iupac 'C14 H13 N3 O2'
_chemical_formula_moiety 'C14 H13 N3 O2'
_chemical_formula_sum 'C14 H13 N3 O2'
_chemical_formula_weight 255.27
_chemical_name_systematic
;
4-[(1<i>RS</i>,5<i>RS</i>,7<i>SR</i>)-5-Methyl-2,4-dioxo-3,6-
diazabicyclo[3.2.1]octan-7-yl]benzonitrile
;
_space_group_IT_number 14
_symmetry_cell_setting monoclinic
_symmetry_space_group_name_Hall '-P 2ybc'
_symmetry_space_group_name_H-M 'P 1 21/c 1'
_atom_sites_solution_hydrogens difmap
_atom_sites_solution_primary direct
_atom_sites_solution_secondary difmap
_audit_creation_method SHELXL-97
_cell_angle_alpha 90.00
_cell_angle_beta 95.5680(10)
_cell_angle_gamma 90.00
_cell_formula_units_Z 4
_cell_length_a 14.8572(13)
_cell_length_b 6.2269(6)
_cell_length_c 13.1215(12)
_cell_measurement_reflns_used 5466
_cell_measurement_temperature 150(2)
_cell_measurement_theta_max 30.968
_cell_measurement_theta_min 2.255
_cell_volume 1208.20(19)
_computing_cell_refinement 'SAINT (Bruker, 2008)'
_computing_data_collection '<i>APEX2</i> (Bruker, 2008)'
_computing_data_reduction 'SAINT (Bruker, 2008)'
_computing_molecular_graphics 'SHELXTL (Sheldrick, 2008)'
_computing_publication_material 'SHELXTL (Sheldrick, 2008)'
_computing_structure_refinement 'SHELXTL (Sheldrick, 2008)'
_computing_structure_solution 'SHELXTL (Sheldrick, 2008)'
_diffrn_ambient_temperature 150(2)
_diffrn_measured_fraction_theta_full 1.000
_diffrn_measured_fraction_theta_max 1.000
_diffrn_measurement_device_type 'Bruker SMART APEXII'
_diffrn_measurement_method \w
_diffrn_radiation_monochromator graphite
_diffrn_radiation_source 'fine-focus sealed tube'
_diffrn_radiation_type MoK\a
_diffrn_radiation_wavelength 0.71073
_diffrn_reflns_av_R_equivalents 0.0186
_diffrn_reflns_av_sigmaI/netI 0.0155
_diffrn_reflns_limit_h_max 19
_diffrn_reflns_limit_h_min -19
_diffrn_reflns_limit_k_max 8
_diffrn_reflns_limit_k_min -8
_diffrn_reflns_limit_l_max 17
_diffrn_reflns_limit_l_min -17
_diffrn_reflns_number 11909
_diffrn_reflns_theta_full 28.00
_diffrn_reflns_theta_max 28.00
_diffrn_reflns_theta_min 2.75
_diffrn_standards_decay_% 0
_diffrn_standards_interval_time 0
_diffrn_standards_number 0
_exptl_absorpt_coefficient_mu 0.097
_exptl_absorpt_correction_T_max 0.9904
_exptl_absorpt_correction_T_min 0.9622
_exptl_absorpt_correction_type multi-scan
_exptl_absorpt_process_details '(SADABS; Bruker, 2008)'
_exptl_crystal_colour colourless
_exptl_crystal_density_diffrn 1.403
_exptl_crystal_density_method 'not measured'
_exptl_crystal_description block
_exptl_crystal_F_000 536
_exptl_crystal_size_max 0.40
_exptl_crystal_size_mid 0.15
_exptl_crystal_size_min 0.10
_refine_diff_density_max 0.354
_refine_diff_density_min -0.214
_refine_ls_extinction_method none
_refine_ls_goodness_of_fit_ref 1.059
_refine_ls_hydrogen_treatment refall
_refine_ls_matrix_type full
_refine_ls_number_parameters 224
_refine_ls_number_reflns 2924
_refine_ls_number_restraints 0
_refine_ls_restrained_S_all 1.059
_refine_ls_R_factor_all 0.0446
_refine_ls_R_factor_gt 0.0401
_refine_ls_shift/su_max 0.000
_refine_ls_shift/su_mean 0.000
_refine_ls_structure_factor_coef Fsqd
_refine_ls_weighting_details 'calc w=1/[\s^2^(Fo^2^)+(0.0568P)^2^+0.4568P] where P=(Fo^2^+2Fc^2^)/3'
_refine_ls_weighting_scheme calc
_refine_ls_wR_factor_gt 0.1066
_refine_ls_wR_factor_ref 0.1098
_reflns_number_gt 2601
_reflns_number_total 2924
_reflns_threshold_expression I>2\s(I)
_cod_data_source_file ff2066.cif
_cod_data_source_block I
_cod_original_sg_symbol_H-M 'P 21/c'
_cod_database_code 2234982
_cod_database_fobs_code 2234982

loop_
_symmetry_equiv_pos_as_xyz
'x, y, z'
'-x, y+1/2, -z+1/2'
'-x, -y, -z'
'x, -y-1/2, z-1/2'

loop_
_atom_site_type_symbol
_atom_site_label
_atom_site_fract_x
_atom_site_fract_y
_atom_site_fract_z
_atom_site_U_iso_or_equiv
_atom_site_adp_type
_atom_site_calc_flag
_atom_site_occupancy
_atom_site_symmetry_multiplicity
O O1 0.01850(6) 0.66158(14) 0.61099(7) 0.0262(2) Uani d 1 1
O O2 0.17560(6) 0.06107(15) 0.54975(7) 0.0271(2) Uani d 1 1
N N1 0.10075(7) 0.36899(17) 0.57715(8) 0.0213(2) Uani d 1 1
N N2 0.23232(7) 0.66162(17) 0.70043(8) 0.0218(2) Uani d 1 1
N N3 0.47535(9) 0.5189(2) 0.21483(9) 0.0350(3) Uani d 1 1
C C1 0.08167(7) 0.54263(19) 0.63735(9) 0.0205(2) Uani d 1 1
C C2 0.16886(8) 0.22065(19) 0.60194(9) 0.0203(2) Uani d 1 1
C C3 0.23153(8) 0.27578(19) 0.69563(9) 0.0208(2) Uani d 1 1
C C4 0.28953(8) 0.47800(19) 0.67574(8) 0.0202(2) Uani d 1 1
C C5 0.14651(8) 0.5781(2) 0.73407(9) 0.0218(2) Uani d 1 1
C C6 0.17531(8) 0.3600(2) 0.77908(9) 0.0237(3) Uani d 1 1
C C7 0.10602(9) 0.7300(2) 0.80748(11) 0.0302(3) Uani d 1 1
C C8 0.44462(9) 0.5099(2) 0.29149(9) 0.0262(3) Uani d 1 1
C C10 0.32690(7) 0.48798(19) 0.57236(8) 0.0193(2) Uani d 1 1
C C11 0.32273(10) 0.6744(2) 0.51302(11) 0.0326(3) Uani d 1 1
C C12 0.36129(10) 0.6806(2) 0.42077(11) 0.0340(3) Uani d 1 1
C C13 0.40462(8) 0.5001(2) 0.38726(9) 0.0227(3) Uani d 1 1
C C14 0.41036(9) 0.3136(2) 0.44601(10) 0.0257(3) Uani d 1 1
C C15 0.37150(9) 0.3091(2) 0.53770(10) 0.0251(3) Uani d 1 1
H H4 0.3428(10) 0.470(2) 0.7280(12) 0.023(4) Uiso d 1 1
H H62 0.2141(10) 0.378(3) 0.8439(12) 0.027(4) Uiso d 1 1
H H3 0.2689(11) 0.147(3) 0.7158(12) 0.029(4) Uiso d 1 1
H H1 0.0636(11) 0.346(3) 0.5222(13) 0.027(4) Uiso d 1 1
H H61 0.1244(10) 0.265(2) 0.7877(11) 0.021(3) Uiso d 1 1
H H14 0.4399(11) 0.192(3) 0.4254(13) 0.031(4) Uiso d 1 1
H H73 0.0524(12) 0.658(3) 0.8305(14) 0.039(5) Uiso d 1 1
H H15 0.3758(12) 0.181(3) 0.5765(13) 0.038(4) Uiso d 1 1
H H2 0.2219(11) 0.755(3) 0.6484(14) 0.035(4) Uiso d 1 1
H H72 0.0885(11) 0.867(3) 0.7734(13) 0.035(4) Uiso d 1 1
H H71 0.1509(12) 0.751(3) 0.8687(15) 0.042(5) Uiso d 1 1
H H12 0.3569(14) 0.814(3) 0.3768(16) 0.055(6) Uiso d 1 1
H H11 0.2931(13) 0.803(3) 0.5349(14) 0.043(5) Uiso d 1 1

loop_
_atom_site_aniso_label
_atom_site_aniso_U_11
_atom_site_aniso_U_22
_atom_site_aniso_U_33
_atom_site_aniso_U_12
_atom_site_aniso_U_13
_atom_site_aniso_U_23
O1 0.0212(4) 0.0265(5) 0.0309(5) 0.0070(3) 0.0025(3) -0.0009(4)
O2 0.0292(5) 0.0226(4) 0.0297(5) 0.0053(4) 0.0045(4) -0.0035(4)
N1 0.0191(5) 0.0226(5) 0.0221(5) 0.0035(4) 0.0016(4) -0.0014(4)
N2 0.0200(5) 0.0243(5) 0.0219(5) 0.0024(4) 0.0064(4) -0.0021(4)
N3 0.0419(7) 0.0385(7) 0.0266(6) -0.0124(5) 0.0137(5) -0.0029(5)
C1 0.0175(5) 0.0220(5) 0.0231(5) 0.0011(4) 0.0072(4) 0.0012(4)
C2 0.0198(5) 0.0200(5) 0.0219(5) 0.0018(4) 0.0070(4) 0.0037(4)
C3 0.0198(5) 0.0238(6) 0.0193(5) 0.0054(4) 0.0049(4) 0.0031(4)
C4 0.0175(5) 0.0259(6) 0.0174(5) 0.0035(4) 0.0029(4) -0.0009(4)
C5 0.0200(5) 0.0262(6) 0.0200(5) 0.0033(4) 0.0062(4) -0.0016(4)
C6 0.0240(6) 0.0293(6) 0.0189(5) 0.0042(5) 0.0079(4) 0.0026(5)
C7 0.0281(6) 0.0365(7) 0.0275(6) 0.0063(6) 0.0101(5) -0.0071(6)
C8 0.0272(6) 0.0288(6) 0.0234(6) -0.0068(5) 0.0055(5) -0.0021(5)
C10 0.0160(5) 0.0249(6) 0.0172(5) 0.0012(4) 0.0027(4) -0.0008(4)
C11 0.0405(7) 0.0283(7) 0.0311(7) 0.0127(6) 0.0146(6) 0.0055(5)
C12 0.0424(8) 0.0315(7) 0.0301(7) 0.0107(6) 0.0130(6) 0.0108(6)
C13 0.0204(5) 0.0297(6) 0.0184(5) -0.0040(5) 0.0041(4) -0.0008(5)
C14 0.0283(6) 0.0246(6) 0.0256(6) 0.0024(5) 0.0103(5) -0.0021(5)
C15 0.0296(6) 0.0234(6) 0.0238(6) 0.0053(5) 0.0093(5) 0.0032(5)

loop_
_atom_type_symbol
_atom_type_description
_atom_type_scat_dispersion_real
_atom_type_scat_dispersion_imag
_atom_type_scat_source
C C 0.0033 0.0016 'International Tables Vol C Tables 4.2.6.8 and 6.1.1.4'
H H 0.0000 0.0000 'International Tables Vol C Tables 4.2.6.8 and 6.1.1.4'
N N 0.0061 0.0033 'International Tables Vol C Tables 4.2.6.8 and 6.1.1.4'
O O 0.0106 0.0060 'International Tables Vol C Tables 4.2.6.8 and 6.1.1.4'

loop_
_geom_angle_atom_site_label_1
_geom_angle_atom_site_label_2
_geom_angle_atom_site_label_3
_geom_angle
C1 N1 C2 124.90(10)
C1 N1 H1 116.8(11)
C2 N1 H1 118.0(11)
C4 N2 C5 108.84(9)
C4 N2 H2 113.2(11)
C5 N2 H2 111.3(11)
O1 C1 N1 120.48(11)
O1 C1 C5 123.50(11)
N1 C1 C5 115.97(10)
O2 C2 N1 120.71(11)
O2 C2 C3 124.53(11)
N1 C2 C3 114.76(10)
C2 C3 C6 108.91(9)
C2 C3 C4 110.75(9)
C6 C3 C4 101.02(9)
C2 C3 H3 108.4(9)
C6 C3 H3 114.4(9)
C4 C3 H3 113.1(9)
N2 C4 C10 115.62(10)
N2 C4 C3 104.39(9)
C10 C4 C3 116.00(9)
N2 C4 H4 108.7(9)
C10 C4 H4 106.4(9)
C3 C4 H4 105.1(9)
N2 C5 C7 112.09(11)
N2 C5 C6 102.15(9)
C7 C5 C6 115.05(10)
N2 C5 C1 107.06(9)
C7 C5 C1 111.09(10)
C6 C5 C1 108.79(10)
C5 C6 C3 100.36(9)
C5 C6 H62 110.7(9)
C3 C6 H62 109.9(9)
C5 C6 H61 113.2(9)
C3 C6 H61 110.9(9)
H62 C6 H61 111.2(12)
C5 C7 H73 107.1(11)
C5 C7 H72 110.8(10)
H73 C7 H72 110.3(14)
C5 C7 H71 108.5(11)
H73 C7 H71 107.9(15)
H72 C7 H71 112.1(15)
N3 C8 C13 179.09(15)
C15 C10 C11 118.62(11)
C15 C10 C4 119.08(10)
C11 C10 C4 122.20(11)
C12 C11 C10 120.64(12)
C12 C11 H11 118.1(11)
C10 C11 H11 121.3(11)
C13 C12 C11 119.78(12)
C13 C12 H12 119.5(12)
C11 C12 H12 120.7(12)
C12 C13 C14 120.37(11)
C12 C13 C8 119.00(12)
C14 C13 C8 120.62(11)
C15 C14 C13 119.33(11)
C15 C14 H14 119.0(10)
C13 C14 H14 121.7(10)
C14 C15 C10 121.25(12)
C14 C15 H15 118.2(11)
C10 C15 H15 120.5(11)

loop_
_geom_bond_atom_site_label_1
_geom_bond_atom_site_label_2
_geom_bond_distance
O1 C1 1.2190(14)
O2 C2 1.2164(15)
N1 C1 1.3845(15)
N1 C2 1.3853(15)
N1 H1 0.877(17)
N2 C4 1.4793(15)
N2 C5 1.4831(15)
N2 H2 0.899(18)
N3 C8 1.1457(17)
C1 C5 1.5331(16)
C2 C3 1.5080(16)
C3 C6 1.5327(15)
C3 C4 1.5620(17)
C3 H3 0.998(16)
C4 C10 1.5161(15)
C4 H4 0.997(15)
C5 C7 1.5155(16)
C5 C6 1.5257(17)
C6 H62 0.986(16)
C6 H61 0.976(15)
C7 H73 0.986(19)
C7 H72 0.988(18)
C7 H71 1.002(19)
C8 C13 1.4426(16)
C10 C15 1.3944(16)
C10 C11 1.3960(17)
C11 C12 1.3890(18)
C11 H11 0.971(19)
C12 C13 1.3879(19)
C12 H12 1.01(2)
C13 C14 1.3919(18)
C14 C15 1.3843(17)
C14 H14 0.931(17)
C15 H15 0.944(18)

loop_
_geom_hbond_atom_site_label_D
_geom_hbond_atom_site_label_H
_geom_hbond_atom_site_label_A
_geom_hbond_site_symmetry_A
_geom_hbond_distance_DH
_geom_hbond_distance_HA
_geom_hbond_distance_DA
_geom_hbond_angle_DHA
N2 H2 O2 1_565 0.899(18) 2.368(19) 3.2377(14) 162.8(15)
N1 H1 O1 3_566 0.877(17) 2.032(17) 2.9019(14) 171.3(15)
